data_7704241
loop_
_publ_author_name
'Reiter, Dominik'
'Frisch, Philipp'
'Wendel, Daniel'
'H\"ormann, Fabian M'
'Inoue, Shigeyoshi'

_publ_section_title
;
 Oxidation reactions of a versatile, two-coordinate, acyclic
 iminosiloxysilylene.
;
_journal_issue 21
_journal_name_full 'Dalton transactions (Cambridge, England : 2003)'
_journal_page_first 7060
_journal_page_last 7068
_journal_paper_doi 10.1039/d0dt01522a
_journal_volume 49
_journal_year 2020
_chemical_compound_source 'see text'
_chemical_formula_moiety 'C57 H63 B F15 N3 O Si2, C7 H8'
_chemical_formula_sum 'C64 H71 B F15 N3 O Si2'
_chemical_formula_weight 1250.23
_space_group_IT_number 170
_space_group_name_Hall 'P 65'
_space_group_name_H-M_alt 'P 65'
_symmetry_cell_setting hexagonal
_symmetry_Int_Tables_number 170
_symmetry_space_group_name_Hall 'P 65'
_symmetry_space_group_name_H-M 'P 65'
_atom_sites_solution_hydrogens geom
_audit_update_record
;
2020-02-12 deposited with the CCDC.	2020-04-30 downloaded from the CCDC.
;
_cell_angle_alpha 90
_cell_angle_beta 90
_cell_angle_gamma 120
_cell_formula_units_Z 6
_cell_length_a 21.6490(15)
_cell_length_b 21.6490(15)
_cell_length_c 24.0739(18)
_cell_measurement_reflns_used 9769
_cell_measurement_temperature 100
_cell_measurement_theta_max 25.4249
_cell_measurement_theta_min 2.3311
_cell_volume 9771.3(12)
_computing_cell_refinement 'SAINT (Bruker, 2017)'
_computing_data_collection 'APEX III Control Software (Bruker, 2016)'
_computing_data_reduction 'SAINT (Bruker, 2017)'
_computing_molecular_graphics 'PLATON (Spek, 2011)'
_computing_publication_material 'PLATON (Spek, 2011), enCIFer (Allen, 2014)'
_computing_structure_refinement 'SHELXL2014 (Sheldrick, 2014), SHELXLE (Huebschle, 2011)'
_computing_structure_solution 'SHELXT (Sheldrick, 2015)'
_diffrn_ambient_temperature 100
_diffrn_detector ' CMOS plate '
_diffrn_detector_area_resol_mean 16
_diffrn_measured_fraction_theta_full 1.000
_diffrn_measured_fraction_theta_max 1.000
_diffrn_measurement_device ' \k-geometry diffractometer '
_diffrn_measurement_device_type ' Bruker Photon CMOS '
_diffrn_measurement_method ' phi- and omega-rotation '
_diffrn_radiation_monochromator 'Helios optic'
_diffrn_radiation_probe x-ray
_diffrn_radiation_source 'IMS microsource'
_diffrn_radiation_type MoK\a
_diffrn_radiation_wavelength 0.71073
_diffrn_reflns_av_R_equivalents 0.0715
_diffrn_reflns_av_unetI/netI 0.0141
_diffrn_reflns_limit_h_max 26
_diffrn_reflns_limit_h_min -26
_diffrn_reflns_limit_k_max 26
_diffrn_reflns_limit_k_min -26
_diffrn_reflns_limit_l_max 29
_diffrn_reflns_limit_l_min -29
_diffrn_reflns_number 482120
_diffrn_reflns_reduction_process
;
;
_diffrn_reflns_theta_full 25.24
_diffrn_reflns_theta_max 25.68
_diffrn_reflns_theta_min 1.88
_exptl_absorpt_coefficient_mu 0.139
_exptl_absorpt_correction_T_max 0.7438
_exptl_absorpt_correction_T_min 0.7224
_exptl_absorpt_correction_type multi-scan
_exptl_absorpt_process_details 'SADABS 2016/2, Bruker, 2016'
_exptl_crystal_colour 'clear colorless'
_exptl_crystal_density_diffrn 1.275
_exptl_crystal_density_method 'Not Measured'
_exptl_crystal_description fragment
_exptl_crystal_F_000 3912
_exptl_crystal_size_max 0.254
_exptl_crystal_size_mid 0.200
_exptl_crystal_size_min 0.184
_platon_squeeze_details
;
The unit cell contains 5 disordered molecules of toluene/hexane which were
treated as a diffuse contribution to the overall scattering without specific
atom positions by SQUEEZE/PLATON.
;
_refine_diff_density_max 0.363
_refine_diff_density_min -0.315
_refine_diff_density_rms 0.045
_refine_ls_abs_structure_details 'Flack (1983)'
_refine_ls_abs_structure_Flack 0.045(18)
_refine_ls_extinction_method none
_refine_ls_goodness_of_fit_ref 1.096
_refine_ls_hydrogen_treatment constr
_refine_ls_matrix_type full
_refine_ls_number_parameters 911
_refine_ls_number_reflns 12388
_refine_ls_number_restraints 208
_refine_ls_restrained_S_all 1.105
_refine_ls_R_factor_all 0.0393
_refine_ls_R_factor_gt 0.0387
_refine_ls_shift/su_max 0.004
_refine_ls_shift/su_mean 0.000
_refine_ls_structure_factor_coef Fsqd
_refine_ls_weighting_details 'W=1/[\S^2^(FO^2^)+(0.0513P)^2^+4.9609P] WHERE P=(FO^2^+2FC^2^)/3'
_refine_ls_weighting_scheme calc
_refine_ls_wR_factor_gt 0.0983
_refine_ls_wR_factor_ref 0.0987
_reflns_number_gt 12202
_reflns_number_total 12388
_reflns_threshold_expression I>2\s(I)
_cod_data_source_file d0dt01522a2.cif
_cod_data_source_block Compound_12a
_cod_depositor_comments 'Adding full bibliography for 7704240--7704246.cif.'
_cod_original_cell_volume 9771.3(18)
_cod_database_code 7704241

loop_
_space_group_symop_id
_space_group_symop_operation_xyz
1 x,y,z
2 x-y,x,5/6+z
3 -y,x-y,2/3+z
4 -x,-y,1/2+z
5 -x+y,-x,1/3+z
6 y,-x+y,1/6+z

loop_
_atom_site_aniso_label
_atom_site_aniso_U_11
_atom_site_aniso_U_22
_atom_site_aniso_U_33
_atom_site_aniso_U_23
_atom_site_aniso_U_13
_atom_site_aniso_U_12
Si1 0.0172(4) 0.0223(4) 0.0132(4) -0.0001(3) 0.0007(3) 0.0119(3)
Si2 0.0207(4) 0.0253(4) 0.0134(4) -0.0034(3) -0.0011(3) 0.0124(4)
F1 0.0374(11) 0.0268(10) 0.0147(8) -0.0039(7) -0.0066(8) 0.0225(9)
F2 0.0488(12) 0.0282(10) 0.0261(10) 0.0007(8) -0.0067(9) 0.0288(10)
F3 0.0741(17) 0.0323(11) 0.0344(12) -0.0114(9) -0.0105(11) 0.0380(12)
F4 0.0857(19) 0.0450(13) 0.0193(11) -0.0130(10) -0.0116(11) 0.0445(14)
F5 0.0547(13) 0.0362(11) 0.0132(9) 0.0019(8) -0.0009(9) 0.0314(10)
F6 0.0300(11) 0.0517(13) 0.0375(12) 0.0063(10) 0.0092(9) 0.0308(10)
F7 0.0240(12) 0.106(2) 0.0480(15) 0.0254(15) 0.0143(11) 0.0339(14)
F8 0.0280(13) 0.073(2) 0.0618(18) 0.0296(15) -0.0035(12) -0.0138(13)
F9 0.0637(17) 0.0228(11) 0.0564(16) 0.0034(11) -0.0164(14) 0.0006(11)
F10 0.0414(12) 0.0241(10) 0.0323(11) -0.0039(8) -0.0054(9) 0.0183(9)
F11 0.0208(9) 0.0332(10) 0.0201(9) 0.0114(8) 0.0008(7) 0.0088(8)
F12 0.0168(9) 0.0605(14) 0.0301(11) 0.0142(10) 0.0013(8) 0.0178(10)
F13 0.0289(11) 0.0526(13) 0.0306(11) 0.0125(10) -0.0071(9) 0.0251(10)
F14 0.0301(10) 0.0334(11) 0.0200(10) 0.0127(8) -0.0006(8) 0.0112(9)
F15 0.0185(9) 0.0444(12) 0.0222(10) 0.0136(9) 0.0056(7) 0.0134(9)
O1 0.0214(11) 0.0225(11) 0.0162(10) -0.0008(8) 0.0000(8) 0.0130(9)
N1 0.0203(13) 0.0182(12) 0.0155(12) 0.0003(10) 0.0005(10) 0.0116(11)
N2 0.0198(13) 0.0230(13) 0.0209(13) -0.0034(11) -0.0002(10) 0.0116(11)
N3 0.0183(12) 0.0181(12) 0.0135(12) 0.0015(9) 0.0021(9) 0.0091(10)
C1 0.0225(15) 0.0206(14) 0.0099(13) 0.0030(11) 0.0005(11) 0.0120(12)
C2 0.0195(15) 0.0320(17) 0.0220(16) -0.0010(13) 0.0003(12) 0.0130(14)
C3 0.0178(15) 0.0269(16) 0.0185(15) -0.0004(12) 0.0008(12) 0.0091(13)
C4 0.0195(15) 0.0282(17) 0.0279(17) -0.0067(14) 0.0017(13) 0.0143(13)
C5 0.0225(17) 0.0293(18) 0.043(2) -0.0076(16) 0.0093(15) 0.0124(15)
C6 0.0297(19) 0.0238(18) 0.070(3) -0.0098(19) 0.0114(19) 0.0091(16)
C7 0.035(2) 0.050(3) 0.056(3) -0.037(2) 0.0024(19) 0.016(2)
C8 0.035(2) 0.051(2) 0.0301(19) -0.0190(18) -0.0015(16) 0.0215(19)
C9 0.0235(17) 0.043(2) 0.0260(17) -0.0096(15) -0.0006(14) 0.0187(16)
C10 0.042(2) 0.0244(18) 0.044(2) 0.0051(16) 0.0171(18) 0.0183(17)
C11 0.038(2) 0.050(3) 0.078(4) 0.028(3) 0.010(2) 0.018(2)
C12 0.042(2) 0.053(3) 0.037(2) -0.0018(19) 0.0012(18) 0.015(2)
C13 0.0340(19) 0.048(2) 0.0203(17) -0.0047(15) -0.0003(14) 0.0254(17)
C14 0.037(2) 0.046(2) 0.037(2) 0.0005(17) 0.0045(17) 0.0227(18)
C15 0.044(2) 0.088(4) 0.029(2) 0.012(2) 0.0036(18) 0.035(3)
C16 0.0218(15) 0.0167(14) 0.0168(14) 0.0019(11) 0.0026(12) 0.0083(12)
C17 0.0237(16) 0.0212(15) 0.0205(15) 0.0022(13) 0.0004(12) 0.0107(13)
C18 0.0336(18) 0.0286(17) 0.0239(17) -0.0072(14) -0.0026(14) 0.0164(15)
C19 0.0361(19) 0.0277(17) 0.034(2) -0.0034(15) 0.0033(15) 0.0199(16)
C20 0.0331(18) 0.0221(16) 0.0326(19) 0.0031(14) -0.0020(15) 0.0162(15)
C21 0.0209(15) 0.0193(15) 0.0224(16) 0.0020(12) 0.0006(12) 0.0079(13)
C22 0.0253(16) 0.0300(17) 0.0218(16) -0.0036(13) -0.0047(13) 0.0162(14)
C23 0.043(2) 0.0373(19) 0.0201(17) -0.0001(14) -0.0040(15) 0.0249(17)
C24 0.0302(19) 0.0345(19) 0.036(2) -0.0063(16) -0.0083(15) 0.0163(16)
C25 0.041(2) 0.0231(16) 0.0207(16) 0.0028(13) -0.0059(14) 0.0168(15)
C26 0.053(2) 0.0340(19) 0.036(2) -0.0020(17) -0.0143(18) 0.0274(19)
C27 0.054(2) 0.038(2) 0.0262(19) 0.0073(16) 0.0070(17) 0.0216(19)
C28 0.022(3) 0.061(4) 0.026(3) 0.004(3) 0.000(2) 0.022(3)
C28B 0.040(7) 0.066(7) 0.030(6) -0.008(6) -0.006(5) 0.037(7)
C29 0.031(3) 0.077(4) 0.037(3) 0.020(3) 0.001(2) 0.014(3)
C29B 0.052(7) 0.061(7) 0.036(6) -0.019(5) -0.021(5) 0.050(6)
C30 0.035(4) 0.085(5) 0.031(3) -0.011(3) 0.000(3) 0.036(4)
C30B 0.027(8) 0.078(10) 0.027(6) -0.010(6) -0.006(5) 0.034(8)
C31 0.026(4) 0.079(7) 0.026(4) 0.010(4) -0.004(3) 0.016(4)
C31B 0.040(10) 0.043(8) 0.026(8) 0.003(7) -0.003(7) 0.035(8)
C32 0.034(3) 0.021(2) 0.022(2) 0.0011(18) -0.0084(19) 0.011(2)
C32B 0.039(6) 0.048(6) 0.025(5) 0.011(5) 0.000(5) 0.019(5)
C33 0.052(3) 0.031(3) 0.033(3) -0.003(2) -0.013(2) 0.024(2)
C33B 0.029(6) 0.066(8) 0.026(6) -0.004(6) 0.007(5) 0.016(6)
C34 0.037(3) 0.029(4) 0.021(3) 0.004(2) -0.010(2) 0.007(3)
C34B 0.047(8) 0.050(11) 0.019(7) 0.013(7) -0.001(5) 0.020(7)
C35 0.036(3) 0.034(3) 0.030(4) 0.010(2) 0.000(2) 0.012(2)
C35B 0.058(10) 0.043(7) 0.024(8) 0.017(6) 0.000(7) 0.016(7)
C36 0.069(4) 0.033(3) 0.020(2) -0.007(2) -0.003(2) 0.033(3)
C36B 0.066(7) 0.041(6) 0.024(6) -0.006(5) -0.011(5) 0.023(6)
C37 0.088(6) 0.044(6) 0.034(5) -0.017(4) -0.022(5) 0.033(5)
C37B 0.057(10) 0.042(11) 0.029(7) -0.012(8) -0.009(7) 0.019(9)
C38 0.075(4) 0.047(3) 0.033(3) -0.002(2) 0.010(3) 0.043(3)
C38B 0.054(8) 0.037(7) 0.033(6) 0.001(5) -0.012(5) 0.011(6)
C39 0.090(6) 0.029(3) 0.029(4) 0.001(3) -0.004(4) 0.035(5)
C39B 0.073(9) 0.052(10) 0.025(9) -0.015(7) -0.012(8) 0.033(9)
C40 0.0177(14) 0.0215(15) 0.0148(14) 0.0005(11) 0.0027(11) 0.0130(12)
C41 0.0233(15) 0.0233(15) 0.0159(14) -0.0028(12) 0.0002(12) 0.0139(13)
C42 0.0307(17) 0.0238(16) 0.0220(16) 0.0011(13) -0.0017(13) 0.0192(14)
C43 0.043(2) 0.0250(17) 0.0303(19) -0.0070(14) -0.0009(15) 0.0235(16)
C44 0.044(2) 0.0311(18) 0.0167(16) -0.0069(13) -0.0027(14) 0.0238(16)
C45 0.0335(18) 0.0293(17) 0.0166(15) 0.0008(13) 0.0010(13) 0.0223(15)
C46 0.0197(15) 0.0268(16) 0.0143(14) 0.0067(12) -0.0034(11) 0.0138(13)
C47 0.0208(16) 0.0379(19) 0.0267(17) 0.0098(15) 0.0007(13) 0.0155(15)
C48 0.0189(17) 0.071(3) 0.032(2) 0.021(2) 0.0031(15) 0.0200(19)
C49 0.027(2) 0.046(2) 0.035(2) 0.0193(18) -0.0068(16) -0.0019(17)
C50 0.037(2) 0.0268(19) 0.036(2) 0.0069(16) -0.0114(17) 0.0019(16)
C51 0.0264(17) 0.0262(17) 0.0188(16) 0.0062(13) -0.0047(13) 0.0071(14)
C52 0.0218(15) 0.0186(14) 0.0141(14) -0.0009(11) -0.0007(11) 0.0140(12)
C53 0.0213(15) 0.0211(15) 0.0140(14) 0.0033(12) 0.0006(12) 0.0111(13)
C54 0.0205(15) 0.0310(17) 0.0228(16) 0.0016(13) 0.0011(12) 0.0143(14)
C55 0.0240(16) 0.0314(17) 0.0205(16) 0.0021(13) -0.0042(13) 0.0175(14)
C56 0.0279(16) 0.0195(15) 0.0164(14) 0.0030(12) -0.0034(12) 0.0120(13)
C57 0.0151(14) 0.0207(14) 0.0182(14) 0.0008(12) 0.0009(12) 0.0092(12)
B1 0.0194(16) 0.0215(16) 0.0086(15) 0.0030(12) 0.0016(12) 0.0136(14)
C58 0.092(6) 0.151(8) 0.144(8) 0.004(7) 0.017(5) 0.077(6)
C59 0.122(8) 0.157(9) 0.191(10) -0.047(8) -0.013(7) 0.070(7)
C60 0.081(5) 0.166(9) 0.124(7) -0.024(7) 0.006(5) 0.046(6)
C61 0.077(4) 0.133(6) 0.084(5) 0.038(5) 0.016(4) 0.068(5)
C62 0.097(5) 0.096(5) 0.071(4) 0.023(4) 0.025(4) 0.043(4)
C63 0.056(4) 0.132(7) 0.086(5) 0.027(5) 0.013(3) 0.020(4)
C64 0.131(9) 0.141(10) 0.305(18) -0.001(11) 0.018(11) 0.074(8)

loop_
_atom_site_label
_atom_site_type_symbol
_atom_site_thermal_displace_type
_atom_site_fract_x
_atom_site_fract_y
_atom_site_fract_z
_atom_site_occupancy
_atom_site_U_iso_or_equiv
_atom_site_calc_flag
_atom_site_refinement_flags
_atom_site_disorder_assembly
_atom_site_disorder_group
Si1 Si Uani 0.52252(4) 0.53926(4) 0.53887(3) 1.000 0.0167(2) d . . .
Si2 Si Uani 0.64230(5) 0.60654(5) 0.63589(3) 1.000 0.0194(2) d . . .
F1 F Uani 0.56064(10) 0.45474(10) 0.53009(7) 1.000 0.0234(6) d . . .
F2 F Uani 0.55617(12) 0.33323(11) 0.50675(8) 1.000 0.0301(6) d . . .
F3 F Uani 0.52450(14) 0.27847(12) 0.40138(9) 1.000 0.0419(8) d . . .
F4 F Uani 0.49969(16) 0.35099(13) 0.32115(9) 1.000 0.0447(9) d . . .
F5 F Uani 0.50772(12) 0.47497(11) 0.34241(8) 1.000 0.0308(6) d . . .
F6 F Uani 0.67415(11) 0.54400(12) 0.40587(9) 1.000 0.0351(7) d . . .
F7 F Uani 0.79871(12) 0.65674(18) 0.38299(12) 1.000 0.0587(9) d . . .
F8 F Uani 0.82959(13) 0.78974(17) 0.41515(13) 1.000 0.0716(10) d . . .
F9 F Uani 0.72703(15) 0.80790(12) 0.46667(12) 1.000 0.0570(9) d . . .
F10 F Uani 0.59874(12) 0.69494(10) 0.48622(9) 1.000 0.0317(6) d . . .
F11 F Uani 0.39214(10) 0.49296(10) 0.46311(8) 1.000 0.0268(5) d . . .
F12 F Uani 0.30925(10) 0.51945(13) 0.39934(9) 1.000 0.0365(7) d . . .
F13 F Uani 0.36624(11) 0.61084(12) 0.31035(9) 1.000 0.0353(7) d . . .
F14 F Uani 0.50707(11) 0.67105(11) 0.28892(8) 1.000 0.0299(6) d . . .
F15 F Uani 0.59052(10) 0.64582(11) 0.35163(8) 1.000 0.0294(6) d . . .
O1 O Uani 0.58818(11) 0.58043(11) 0.58050(9) 1.000 0.0191(6) d . . .
N1 N Uani 0.44700(13) 0.48794(13) 0.56928(10) 1.000 0.0171(7) d . . .
N2 N Uani 0.33461(14) 0.47711(14) 0.59095(11) 1.000 0.0208(8) d . . .
N3 N Uani 0.33172(13) 0.38574(13) 0.54941(10) 1.000 0.0166(7) d . . .
C1 C Uani 0.37790(16) 0.45332(16) 0.56920(12) 1.000 0.0171(8) d . . .
C2 C Uani 0.26334(17) 0.42505(19) 0.58350(14) 1.000 0.0244(9) d . . .
C3 C Uani 0.26179(17) 0.36990(18) 0.55839(13) 1.000 0.0220(9) d . . .
C4 C Uani 0.35667(17) 0.53649(18) 0.62898(15) 1.000 0.0241(9) d . . .
C5 C Uani 0.38571(19) 0.6053(2) 0.60784(17) 1.000 0.0318(11) d . . .
C6 C Uani 0.4041(2) 0.6603(2) 0.6459(2) 1.000 0.0431(13) d . . .
C7 C Uani 0.3923(2) 0.6468(3) 0.7016(2) 1.000 0.0493(16) d . . .
C8 C Uani 0.3627(2) 0.5780(2) 0.72163(17) 1.000 0.0387(11) d . . .
C9 C Uani 0.34446(19) 0.5209(2) 0.68587(15) 1.000 0.0299(10) d . . .
C10 C Uani 0.3916(2) 0.61930(19) 0.54583(18) 1.000 0.0360(11) d . . .
C11 C Uani 0.4522(2) 0.6934(3) 0.5297(3) 1.000 0.0571(18) d . . .
C12 C Uani 0.3216(2) 0.6075(3) 0.52321(19) 1.000 0.0479(14) d . . .
C13 C Uani 0.3105(2) 0.4455(2) 0.70923(15) 1.000 0.0319(11) d . . .
C14 C Uani 0.2327(2) 0.4178(2) 0.72543(17) 1.000 0.0391(12) d . . .
C15 C Uani 0.3505(3) 0.4399(3) 0.76022(18) 1.000 0.0528(16) d . . .
C16 C Uani 0.34831(16) 0.33507(16) 0.52432(13) 1.000 0.0190(8) d . . .
C17 C Uani 0.32594(17) 0.31272(17) 0.46927(14) 1.000 0.0220(9) d . . .
C18 C Uani 0.33993(19) 0.26176(19) 0.44696(15) 1.000 0.0283(10) d . . .
C19 C Uani 0.3735(2) 0.23329(19) 0.47726(16) 1.000 0.0308(11) d . . .
C20 C Uani 0.39280(19) 0.25425(18) 0.53196(15) 1.000 0.0282(10) d . . .
C21 C Uani 0.37984(17) 0.30448(17) 0.55675(14) 1.000 0.0218(9) d . . .
C22 C Uani 0.28307(18) 0.33707(18) 0.43460(14) 1.000 0.0246(9) d . . .
C23 C Uani 0.3146(2) 0.3622(2) 0.37734(14) 1.000 0.0313(11) d . . .
C24 C Uani 0.2054(2) 0.2758(2) 0.42914(17) 1.000 0.0335(11) d . . .
C25 C Uani 0.3950(2) 0.32141(18) 0.61828(14) 1.000 0.0279(10) d . . .
C26 C Uani 0.4504(2) 0.3035(2) 0.64120(18) 1.000 0.0385(11) d . . .
C27 C Uani 0.3263(2) 0.2827(2) 0.65199(17) 1.000 0.0400(11) d . . .
C28 C Uani 0.7343(3) 0.6277(3) 0.6082(2) 0.717(5) 0.0358(19) d DUP A 1
C28B C Uani 0.7183(8) 0.5916(7) 0.6181(5) 0.283(5) 0.041(4) d DUP A 2
C29 C Uani 0.7699(3) 0.7003(4) 0.5780(3) 0.717(5) 0.0541(19) d DUP A 1
C29B C Uani 0.6923(8) 0.5113(7) 0.6265(6) 0.283(5) 0.040(4) d DUP A 2
C30 C Uani 0.7256(4) 0.5717(5) 0.5644(3) 0.717(5) 0.048(2) d DUP A 1
C30B C Uani 0.7425(9) 0.6114(10) 0.5571(5) 0.283(5) 0.041(5) d DUP A 2
C31 C Uani 0.7878(6) 0.6348(9) 0.6525(5) 0.717(5) 0.048(3) d DUP A 1
C31B C Uani 0.7816(15) 0.6298(15) 0.6572(11) 0.283(5) 0.030(5) d DUP A 2
C32 C Uani 0.6070(3) 0.5253(2) 0.68722(19) 0.717(5) 0.0269(14) d DUP A 1
C32B C Uani 0.5884(6) 0.5605(7) 0.6963(5) 0.283(5) 0.039(3) d DUP A 2
C33 C Uani 0.6204(3) 0.4657(3) 0.6659(2) 0.717(5) 0.0372(17) d DUP A 1
C33B C Uani 0.5355(7) 0.5856(9) 0.7127(6) 0.283(5) 0.044(4) d DUP A 2
C34 C Uani 0.6429(5) 0.5485(4) 0.7451(3) 0.717(5) 0.0332(19) d DUP A 1
C34B C Uani 0.6361(13) 0.5682(13) 0.7470(9) 0.283(5) 0.041(5) d DUP A 2
C35 C Uani 0.5264(3) 0.4908(4) 0.6964(3) 0.717(5) 0.0358(19) d DUP A 1
C35B C Uani 0.5447(11) 0.4810(8) 0.6826(8) 0.283(5) 0.046(5) d DUP A 2
C36 C Uani 0.6374(3) 0.6833(3) 0.6677(2) 0.717(5) 0.0373(18) d DUP A 1
C36B C Uani 0.6767(8) 0.7131(7) 0.6395(5) 0.283(5) 0.045(4) d DUP A 2
C37 C Uani 0.7010(10) 0.7293(10) 0.7077(5) 0.717(5) 0.055(3) d DUP A 1
C37B C Uani 0.704(2) 0.738(2) 0.6999(10) 0.283(5) 0.045(5) d DUP A 2
C38 C Uani 0.5679(4) 0.6585(3) 0.6983(3) 0.717(5) 0.0461(19) d DUP A 1
C38B C Uani 0.7354(8) 0.7553(8) 0.5983(6) 0.283(5) 0.047(4) d DUP A 2
C39 C Uani 0.6400(5) 0.7339(5) 0.6210(4) 0.717(5) 0.047(3) d DUP A 1
C39B C Uani 0.6142(12) 0.7270(17) 0.6299(10) 0.283(5) 0.049(5) d DUP A 2
C40 C Uani 0.53435(16) 0.47199(16) 0.43806(12) 1.000 0.0166(8) d . . .
C41 C Uani 0.54569(17) 0.43112(17) 0.47639(13) 1.000 0.0198(8) d . . .
C42 C Uani 0.54357(18) 0.36748(17) 0.46607(14) 1.000 0.0230(9) d . . .
C43 C Uani 0.5280(2) 0.34037(19) 0.41331(15) 1.000 0.0299(11) d . . .
C44 C Uani 0.5149(2) 0.3772(2) 0.37279(14) 1.000 0.0284(10) d . . .
C45 C Uani 0.51835(19) 0.44114(18) 0.38550(14) 1.000 0.0235(10) d . . .
C46 C Uani 0.62983(16) 0.61362(17) 0.44811(12) 1.000 0.0193(9) d . . .
C47 C Uani 0.68398(18) 0.6080(2) 0.42231(15) 1.000 0.0281(10) d . . .
C48 C Uani 0.75036(19) 0.6666(3) 0.41038(17) 1.000 0.0417(13) d . . .
C49 C Uani 0.7651(2) 0.7335(2) 0.42577(18) 1.000 0.0450(12) d . . .
C50 C Uani 0.7136(2) 0.7422(2) 0.45170(17) 1.000 0.0395(11) d . . .
C51 C Uani 0.64855(18) 0.68297(18) 0.46207(14) 1.000 0.0265(10) d . . .
C52 C Uani 0.49712(16) 0.57126(16) 0.41441(12) 1.000 0.0164(8) d . . .
C53 C Uani 0.42457(17) 0.54100(16) 0.42182(13) 1.000 0.0186(8) d . . .
C54 C Uani 0.37924(17) 0.55278(19) 0.38899(14) 1.000 0.0241(9) d . . .
C55 C Uani 0.40719(18) 0.59838(18) 0.34407(14) 1.000 0.0237(9) d . . .
C56 C Uani 0.47919(18) 0.62911(17) 0.33380(13) 1.000 0.0212(9) d . . .
C57 C Uani 0.52162(16) 0.61491(16) 0.36809(13) 1.000 0.0179(8) d . . .
B1 B Uani 0.54654(18) 0.55074(18) 0.45425(13) 1.000 0.0150(9) d . . .
C58 C Uani 0.0998(5) 0.1743(7) 0.5938(5) 1.000 0.122(4) d U . .
C59 C Uani 0.0312(7) 0.1326(7) 0.5736(6) 1.000 0.157(5) d U . .
C60 C Uani -0.0217(5) 0.1433(7) 0.5857(5) 1.000 0.131(4) d U . .
C61 C Uani -0.0099(4) 0.2005(5) 0.6131(3) 1.000 0.091(3) d U . .
C62 C Uani 0.0573(4) 0.2480(4) 0.6334(3) 1.000 0.090(3) d U . .
C63 C Uani 0.1110(4) 0.2296(6) 0.6237(4) 1.000 0.103(3) d U . .
C64 C Uani 0.1518(7) 0.1483(7) 0.5785(8) 1.000 0.190(7) d U . .
H2 H Uiso 0.22305 0.42854 0.59450 1.000 0.0290 c RU . .
H3 H Uiso 0.22007 0.32686 0.54822 1.000 0.0260 c RU . .
H6 H Uiso 0.42521 0.70808 0.63293 1.000 0.0520 c RU . .
H7 H Uiso 0.40461 0.68509 0.72667 1.000 0.0590 c RU . .
H8 H Uiso 0.35465 0.56952 0.76039 1.000 0.0460 c RU . .
H10 H Uiso 0.40149 0.58349 0.52789 1.000 0.0430 c RU . .
H11A H Uiso 0.45832 0.69611 0.48930 1.000 0.0850 c RU . .
H11B H Uiso 0.49652 0.70204 0.54755 1.000 0.0850 c RU . .
H11C H Uiso 0.44061 0.72960 0.54202 1.000 0.0850 c RU . .
H12A H Uiso 0.32526 0.61427 0.48285 1.000 0.0710 c RU . .
H12B H Uiso 0.31014 0.64168 0.54022 1.000 0.0710 c RU . .
H12C H Uiso 0.28382 0.55882 0.53186 1.000 0.0710 c RU . .
H13 H Uiso 0.31142 0.41366 0.67954 1.000 0.0380 c RU . .
H14A H Uiso 0.20673 0.42158 0.69350 1.000 0.0580 c RU . .
H14B H Uiso 0.23074 0.44633 0.75626 1.000 0.0580 c RU . .
H14C H Uiso 0.21092 0.36781 0.73692 1.000 0.0580 c RU . .
H15A H Uiso 0.32616 0.39066 0.77378 1.000 0.0790 c RU . .
H15B H Uiso 0.35122 0.47163 0.78960 1.000 0.0790 c RU . .
H15C H Uiso 0.39952 0.45399 0.74970 1.000 0.0790 c RU . .
H18 H Uiso 0.32592 0.24621 0.40983 1.000 0.0340 c RU . .
H19 H Uiso 0.38352 0.19936 0.46080 1.000 0.0370 c RU . .
H20 H Uiso 0.41532 0.23379 0.55284 1.000 0.0340 c RU . .
H22 H Uiso 0.28289 0.37767 0.45428 1.000 0.0300 c RU . .
H23A H Uiso 0.31469 0.32286 0.35726 1.000 0.0470 c RU . .
H23B H Uiso 0.36366 0.40192 0.38084 1.000 0.0470 c RU . .
H23C H Uiso 0.28597 0.37811 0.35685 1.000 0.0470 c RU . .
H24A H Uiso 0.17838 0.29149 0.40622 1.000 0.0500 c RU . .
H24B H Uiso 0.18369 0.26236 0.46610 1.000 0.0500 c RU . .
H24C H Uiso 0.20474 0.23462 0.41163 1.000 0.0500 c RU . .
H25 H Uiso 0.41450 0.37382 0.62311 1.000 0.0330 c RU . .
H26A H Uiso 0.43174 0.25201 0.63858 1.000 0.0580 c RU . .
H26B H Uiso 0.46047 0.31842 0.68015 1.000 0.0580 c RU . .
H26C H Uiso 0.49450 0.32876 0.61949 1.000 0.0580 c RU . .
H27A H Uiso 0.29271 0.29753 0.63928 1.000 0.0600 c RU . .
H27B H Uiso 0.33704 0.29457 0.69140 1.000 0.0600 c RU . .
H27C H Uiso 0.30511 0.23109 0.64696 1.000 0.0600 c RU . .
H29A H Uiso 0.73805 0.69954 0.54873 0.717(5) 0.0810 c RUP A 1
H29B H Uiso 0.81499 0.70929 0.56147 0.717(5) 0.0810 c RUP A 1
H29C H Uiso 0.77912 0.73816 0.60470 0.717(5) 0.0810 c RUP A 1
H29D H Uiso 0.65588 0.48332 0.59865 0.283(5) 0.0600 c RUP A 2
H29E H Uiso 0.67192 0.49668 0.66377 0.283(5) 0.0600 c RUP A 2
H29F H Uiso 0.73269 0.50314 0.62234 0.283(5) 0.0600 c RUP A 2
H30A H Uiso 0.69511 0.57123 0.53411 0.717(5) 0.0720 c RUP A 1
H30B H Uiso 0.70374 0.52450 0.58172 0.717(5) 0.0720 c RUP A 1
H30C H Uiso 0.77255 0.58400 0.54950 0.717(5) 0.0720 c RUP A 1
H30D H Uiso 0.70105 0.58733 0.53250 0.283(5) 0.0600 c RUP A 2
H30E H Uiso 0.77702 0.59625 0.54785 0.283(5) 0.0600 c RUP A 2
H30F H Uiso 0.76481 0.66314 0.55232 0.283(5) 0.0600 c RUP A 2
H31A H Uiso 0.83401 0.64959 0.63508 0.717(5) 0.0720 c RUP A 1
H31B H Uiso 0.77057 0.58874 0.67103 0.717(5) 0.0720 c RUP A 1
H31C H Uiso 0.79302 0.67061 0.67987 0.717(5) 0.0720 c RUP A 1
H31D H Uiso 0.81838 0.61813 0.64707 0.283(5) 0.0450 c RUP A 2
H31E H Uiso 0.76599 0.61441 0.69550 0.283(5) 0.0450 c RUP A 2
H31F H Uiso 0.80109 0.68142 0.65434 0.283(5) 0.0450 c RUP A 2
H33A H Uiso 0.59580 0.44767 0.63032 0.717(5) 0.0550 c RUP A 1
H33B H Uiso 0.60207 0.42678 0.69300 0.717(5) 0.0550 c RUP A 1
H33C H Uiso 0.67168 0.48495 0.66077 0.717(5) 0.0550 c RUP A 1
H33D H Uiso 0.50942 0.58641 0.67967 0.283(5) 0.0660 c RUP A 2
H33E H Uiso 0.56182 0.63368 0.72860 0.283(5) 0.0660 c RUP A 2
H33F H Uiso 0.50165 0.55278 0.74022 0.283(5) 0.0660 c RUP A 2
H34A H Uiso 0.69463 0.56929 0.74112 0.717(5) 0.0490 c RUP A 1
H34B H Uiso 0.62420 0.50692 0.76965 0.717(5) 0.0490 c RUP A 1
H34C H Uiso 0.63270 0.58411 0.76107 0.717(5) 0.0490 c RUP A 1
H34D H Uiso 0.67321 0.55752 0.73553 0.283(5) 0.0610 c RUP A 2
H34E H Uiso 0.60676 0.53484 0.77617 0.283(5) 0.0610 c RUP A 2
H34F H Uiso 0.65842 0.61711 0.76119 0.283(5) 0.0610 c RUP A 2
H35A H Uiso 0.50182 0.47641 0.66051 0.717(5) 0.0530 c RUP A 1
H35B H Uiso 0.51589 0.52510 0.71433 0.717(5) 0.0530 c RUP A 1
H35C H Uiso 0.50998 0.44869 0.72018 0.717(5) 0.0530 c RUP A 1
H35D H Uiso 0.50659 0.47287 0.65645 0.283(5) 0.0690 c RUP A 2
H35E H Uiso 0.52363 0.45390 0.71672 0.283(5) 0.0690 c RUP A 2
H35F H Uiso 0.57571 0.46530 0.66573 0.283(5) 0.0690 c RUP A 2
H37A H Uiso 0.74613 0.74691 0.68763 0.717(5) 0.0830 c RUP A 1
H37B H Uiso 0.69972 0.69990 0.73915 0.717(5) 0.0830 c RUP A 1
H37C H Uiso 0.69704 0.76976 0.72141 0.717(5) 0.0830 c RUP A 1
H37D H Uiso 0.73483 0.78983 0.70059 0.283(5) 0.0670 c RUP A 2
H37E H Uiso 0.73187 0.71558 0.71206 0.283(5) 0.0670 c RUP A 2
H37F H Uiso 0.66367 0.72360 0.72485 0.283(5) 0.0670 c RUP A 2
H38A H Uiso 0.56481 0.70002 0.71056 0.717(5) 0.0700 c RUP A 1
H38B H Uiso 0.56597 0.63014 0.73063 0.717(5) 0.0700 c RUP A 1
H38C H Uiso 0.52791 0.62925 0.67341 0.717(5) 0.0700 c RUP A 1
H38D H Uiso 0.78020 0.75982 0.61189 0.283(5) 0.0700 c RUP A 2
H38E H Uiso 0.74108 0.80281 0.59380 0.283(5) 0.0700 c RUP A 2
H38F H Uiso 0.72320 0.73058 0.56241 0.283(5) 0.0700 c RUP A 2
H39A H Uiso 0.68411 0.75112 0.59965 0.717(5) 0.0700 c RUP A 1
H39B H Uiso 0.63851 0.77449 0.63753 0.717(5) 0.0700 c RUP A 1
H39C H Uiso 0.59886 0.70791 0.59633 0.717(5) 0.0700 c RUP A 1
H39D H Uiso 0.60294 0.72302 0.59016 0.283(5) 0.0740 c RUP A 2
H39E H Uiso 0.62778 0.77506 0.64284 0.283(5) 0.0740 c RUP A 2
H39F H Uiso 0.57229 0.69180 0.65053 0.283(5) 0.0740 c RUP A 2
H59 H Uiso 0.02196 0.09409 0.54962 1.000 0.1880 c RU . .
H60 H Uiso -0.06881 0.10935 0.57462 1.000 0.1570 c RU . .
H61 H Uiso -0.04803 0.20955 0.61902 1.000 0.1100 c RU . .
H62 H Uiso 0.06699 0.29016 0.65268 1.000 0.1080 c RU . .
H63 H Uiso 0.15693 0.25869 0.63946 1.000 0.1240 c RU . .
H64A H Uiso 0.12938 0.10959 0.55124 1.000 0.2850 c RU . .
H64B H Uiso 0.16405 0.13086 0.61188 1.000 0.2850 c RU . .
H64C H Uiso 0.19523 0.18787 0.56246 1.000 0.2850 c RU . .

loop_
_atom_type_symbol
_atom_type_description
_atom_type_scat_dispersion_real
_atom_type_scat_dispersion_imag
_atom_type_scat_source
C C 0.0033 0.0016 ' International Tables Vol C Tables 4.2.6.8 and 6.1.1.4'
H H 0.0000 0.0000 ' International Tables Vol C Tables 4.2.6.8 and 6.1.1.4'
B B 0.0013 0.0007 ' International Tables Vol C Tables 4.2.6.8 and 6.1.1.4'
F F 0.0171 0.0103 ' International Tables Vol C Tables 4.2.6.8 and 6.1.1.4'
N N 0.0061 0.0033 ' International Tables Vol C Tables 4.2.6.8 and 6.1.1.4'
O O 0.0106 0.0060 ' International Tables Vol C Tables 4.2.6.8 and 6.1.1.4'
Si Si 0.0817 0.0704 ' International Tables Vol C Tables 4.2.6.8 and 6.1.1.4'

loop_
_geom_angle_atom_site_label_1
_geom_angle_atom_site_label_2
_geom_angle_atom_site_label_3
_geom_angle
_geom_angle_site_symmetry_1
_geom_angle_site_symmetry_2
_geom_angle_site_symmetry_3
_geom_angle_publ_flag
O1 Si1 N1 114.22(13) . . . yes
O1 Si1 B1 116.54(14) . . . yes
N1 Si1 B1 128.95(15) . . . yes
O1 Si2 C28 105.68(18) . . . yes
O1 Si2 C32 107.77(17) . . . yes
O1 Si2 C36 106.5(2) . . . yes
O1 Si2 C28B 106.6(4) . . . yes
O1 Si2 C32B 107.6(4) . . . yes
O1 Si2 C36B 102.3(4) . . . yes
C28 Si2 C32 108.9(3) . . . yes
C28 Si2 C36 116.1(3) . . . yes
C32 Si2 C36 111.5(2) . . . yes
C28B Si2 C32B 117.7(6) . . . yes
C28B Si2 C36B 110.4(7) . . . yes
C32B Si2 C36B 110.9(6) . . . yes
Si1 O1 Si2 164.66(16) . . . yes
Si1 N1 C1 150.8(2) . . . yes
C1 N2 C2 109.5(3) . . . yes
C1 N2 C4 125.9(3) . . . yes
C2 N2 C4 122.6(3) . . . yes
C1 N3 C3 109.3(3) . . . yes
C1 N3 C16 128.7(3) . . . yes
C3 N3 C16 122.0(3) . . . yes
N1 C1 N2 126.0(3) . . . yes
N1 C1 N3 129.0(3) . . . yes
N2 C1 N3 105.1(3) . . . yes
N2 C2 C3 107.9(4) . . . yes
N3 C3 C2 108.4(3) . . . yes
N2 C4 C5 119.4(3) . . . yes
N2 C4 C9 117.6(3) . . . yes
C5 C4 C9 123.0(3) . . . no
C4 C5 C6 117.2(4) . . . no
C4 C5 C10 121.5(3) . . . no
C6 C5 C10 121.1(3) . . . no
C5 C6 C7 121.2(4) . . . no
C6 C7 C8 120.6(4) . . . no
C7 C8 C9 121.0(4) . . . no
C4 C9 C8 117.0(3) . . . no
C4 C9 C13 123.4(3) . . . no
C8 C9 C13 119.6(3) . . . no
C5 C10 C11 113.7(4) . . . no
C5 C10 C12 110.2(4) . . . no
C11 C10 C12 110.4(4) . . . no
C9 C13 C14 111.2(4) . . . no
C9 C13 C15 112.9(4) . . . no
C14 C13 C15 108.5(4) . . . no
N3 C16 C17 118.7(3) . . . yes
N3 C16 C21 119.3(3) . . . yes
C17 C16 C21 121.7(3) . . . no
C16 C17 C18 117.5(3) . . . no
C16 C17 C22 124.0(3) . . . no
C18 C17 C22 118.4(3) . . . no
C17 C18 C19 121.7(3) . . . no
C18 C19 C20 119.8(4) . . . no
C19 C20 C21 121.3(4) . . . no
C16 C21 C20 117.9(3) . . . no
C16 C21 C25 121.7(3) . . . no
C20 C21 C25 120.3(3) . . . no
C17 C22 C23 112.3(4) . . . no
C17 C22 C24 109.9(3) . . . no
C23 C22 C24 109.5(3) . . . no
C21 C25 C26 113.0(3) . . . no
C21 C25 C27 110.6(3) . . . no
C26 C25 C27 109.9(3) . . . no
Si2 C28 C29 109.6(5) . . . yes
Si2 C28 C30 110.1(5) . . . yes
Si2 C28 C31 115.2(6) . . . yes
C29 C28 C30 106.3(5) . . . no
C29 C28 C31 105.0(8) . . . no
C30 C28 C31 110.2(8) . . . no
C30B C28B C31B 110.4(17) . . . no
Si2 C28B C31B 113.2(14) . . . yes
Si2 C28B C29B 107.8(11) . . . yes
Si2 C28B C30B 111.9(12) . . . yes
C29B C28B C30B 108.5(12) . . . no
C29B C28B C31B 104.6(16) . . . no
Si2 C32 C34 111.6(4) . . . yes
Si2 C32 C33 112.8(3) . . . yes
C33 C32 C35 106.5(4) . . . no
Si2 C32 C35 111.4(4) . . . yes
C33 C32 C34 107.2(6) . . . no
C34 C32 C35 107.0(6) . . . no
Si2 C32B C33B 113.4(10) . . . yes
C34B C32B C35B 107.1(15) . . . no
Si2 C32B C35B 108.1(10) . . . yes
C33B C32B C34B 109.4(14) . . . no
Si2 C32B C34B 111.1(13) . . . yes
C33B C32B C35B 107.5(14) . . . no
Si2 C36 C38 111.7(4) . . . yes
Si2 C36 C39 109.3(5) . . . yes
Si2 C36 C37 113.1(9) . . . yes
C38 C36 C39 106.4(7) . . . no
C37 C36 C38 109.2(8) . . . no
C37 C36 C39 106.7(8) . . . no
Si2 C36B C38B 112.2(10) . . . yes
C37B C36B C39B 107(2) . . . no
Si2 C36B C39B 110.7(14) . . . yes
C37B C36B C38B 110.2(19) . . . no
Si2 C36B C37B 106.9(15) . . . yes
C38B C36B C39B 109.8(15) . . . no
C41 C40 C45 112.4(3) . . . no
C41 C40 B1 121.3(3) . . . yes
C45 C40 B1 126.1(3) . . . yes
F1 C41 C40 118.4(3) . . . yes
F1 C41 C42 115.3(3) . . . yes
C40 C41 C42 126.3(3) . . . no
F2 C42 C43 121.1(3) . . . yes
C41 C42 C43 118.3(3) . . . no
F2 C42 C41 120.6(3) . . . yes
F3 C43 C44 120.3(3) . . . yes
C42 C43 C44 119.2(4) . . . no
F3 C43 C42 120.6(3) . . . yes
C43 C44 C45 120.0(3) . . . no
F4 C44 C45 120.6(3) . . . yes
F4 C44 C43 119.4(4) . . . yes
C40 C45 C44 123.9(3) . . . no
F5 C45 C40 120.4(3) . . . yes
F5 C45 C44 115.7(3) . . . yes
C47 C46 C51 113.7(3) . . . no
C47 C46 B1 126.7(3) . . . yes
C51 C46 B1 118.9(3) . . . yes
F6 C47 C46 121.0(3) . . . yes
F6 C47 C48 115.8(4) . . . yes
C46 C47 C48 123.1(4) . . . no
F7 C48 C49 120.9(5) . . . yes
F7 C48 C47 119.3(5) . . . yes
C47 C48 C49 119.8(4) . . . no
F8 C49 C48 119.7(4) . . . yes
F8 C49 C50 120.8(4) . . . yes
C48 C49 C50 119.6(4) . . . no
C49 C50 C51 118.7(4) . . . no
F9 C50 C51 121.0(4) . . . yes
F9 C50 C49 120.3(4) . . . yes
F10 C51 C46 118.7(3) . . . yes
F10 C51 C50 116.2(3) . . . yes
C46 C51 C50 125.1(4) . . . no
C53 C52 C57 112.7(3) . . . no
C57 C52 B1 124.9(3) . . . yes
C53 C52 B1 122.3(3) . . . yes
F11 C53 C54 114.8(3) . . . yes
F11 C53 C52 119.4(3) . . . yes
C52 C53 C54 125.8(3) . . . no
F12 C54 C55 120.3(4) . . . yes
F12 C54 C53 120.9(3) . . . yes
C53 C54 C55 118.8(4) . . . no
F13 C55 C56 120.2(3) . . . yes
C54 C55 C56 118.1(4) . . . no
F13 C55 C54 121.7(4) . . . yes
F14 C56 C57 120.5(3) . . . yes
F14 C56 C55 119.2(3) . . . yes
C55 C56 C57 120.3(3) . . . no
F15 C57 C52 121.7(3) . . . yes
F15 C57 C56 114.0(3) . . . yes
C52 C57 C56 124.3(3) . . . no
Si1 B1 C52 116.2(2) . . . yes
C40 B1 C52 110.6(3) . . . yes
C46 B1 C52 108.4(2) . . . yes
C40 B1 C46 112.5(3) . . . yes
Si1 B1 C40 101.99(19) . . . yes
Si1 B1 C46 107.0(2) . . . yes
N2 C2 H2 126.00 . . . no
C3 C2 H2 126.00 . . . no
N3 C3 H3 126.00 . . . no
C2 C3 H3 126.00 . . . no
C5 C6 H6 119.00 . . . no
C7 C6 H6 119.00 . . . no
C6 C7 H7 120.00 . . . no
C8 C7 H7 120.00 . . . no
C7 C8 H8 120.00 . . . no
C9 C8 H8 120.00 . . . no
C5 C10 H10 107.00 . . . no
C11 C10 H10 107.00 . . . no
C12 C10 H10 107.00 . . . no
C10 C11 H11A 110.00 . . . no
C10 C11 H11B 109.00 . . . no
C10 C11 H11C 109.00 . . . no
H11A C11 H11B 109.00 . . . no
H11A C11 H11C 109.00 . . . no
H11B C11 H11C 109.00 . . . no
C10 C12 H12A 109.00 . . . no
C10 C12 H12B 109.00 . . . no
C10 C12 H12C 109.00 . . . no
H12A C12 H12B 109.00 . . . no
H12A C12 H12C 109.00 . . . no
H12B C12 H12C 109.00 . . . no
C9 C13 H13 108.00 . . . no
C14 C13 H13 108.00 . . . no
C15 C13 H13 108.00 . . . no
C13 C14 H14A 109.00 . . . no
C13 C14 H14B 109.00 . . . no
C13 C14 H14C 109.00 . . . no
H14A C14 H14B 110.00 . . . no
H14A C14 H14C 110.00 . . . no
H14B C14 H14C 110.00 . . . no
C13 C15 H15A 109.00 . . . no
C13 C15 H15B 109.00 . . . no
C13 C15 H15C 109.00 . . . no
H15A C15 H15B 109.00 . . . no
H15A C15 H15C 110.00 . . . no
H15B C15 H15C 109.00 . . . no
C17 C18 H18 119.00 . . . no
C19 C18 H18 119.00 . . . no
C18 C19 H19 120.00 . . . no
C20 C19 H19 120.00 . . . no
C19 C20 H20 119.00 . . . no
C21 C20 H20 119.00 . . . no
C17 C22 H22 108.00 . . . no
C23 C22 H22 108.00 . . . no
C24 C22 H22 108.00 . . . no
C22 C23 H23A 109.00 . . . no
C22 C23 H23B 109.00 . . . no
C22 C23 H23C 110.00 . . . no
H23A C23 H23B 109.00 . . . no
H23A C23 H23C 109.00 . . . no
H23B C23 H23C 109.00 . . . no
C22 C24 H24A 109.00 . . . no
C22 C24 H24B 109.00 . . . no
C22 C24 H24C 109.00 . . . no
H24A C24 H24B 109.00 . . . no
H24A C24 H24C 109.00 . . . no
H24B C24 H24C 109.00 . . . no
C21 C25 H25 108.00 . . . no
C26 C25 H25 108.00 . . . no
C27 C25 H25 108.00 . . . no
C25 C26 H26A 110.00 . . . no
C25 C26 H26B 109.00 . . . no
C25 C26 H26C 109.00 . . . no
H26A C26 H26B 109.00 . . . no
H26A C26 H26C 109.00 . . . no
H26B C26 H26C 109.00 . . . no
C25 C27 H27A 109.00 . . . no
C25 C27 H27B 109.00 . . . no
C25 C27 H27C 109.00 . . . no
H27A C27 H27B 110.00 . . . no
H27A C27 H27C 110.00 . . . no
H27B C27 H27C 109.00 . . . no
C28 C29 H29A 109.00 . . . no
C28 C29 H29B 110.00 . . . no
C28 C29 H29C 109.00 . . . no
H29A C29 H29B 110.00 . . . no
H29A C29 H29C 109.00 . . . no
H29B C29 H29C 110.00 . . . no
H29E C29B H29F 109.00 . . . no
C28B C29B H29F 109.00 . . . no
C28B C29B H29D 109.00 . . . no
C28B C29B H29E 110.00 . . . no
H29D C29B H29E 109.00 . . . no
H29D C29B H29F 109.00 . . . no
C28 C30 H30B 110.00 . . . no
C28 C30 H30A 109.00 . . . no
H30A C30 H30B 110.00 . . . no
H30A C30 H30C 109.00 . . . no
C28 C30 H30C 109.00 . . . no
H30B C30 H30C 109.00 . . . no
C28B C30B H30D 109.00 . . . no
C28B C30B H30E 109.00 . . . no
C28B C30B H30F 109.00 . . . no
H30D C30B H30E 109.00 . . . no
H30D C30B H30F 110.00 . . . no
H30E C30B H30F 109.00 . . . no
C28 C31 H31B 109.00 . . . no
C28 C31 H31C 109.00 . . . no
C28 C31 H31A 110.00 . . . no
H31A C31 H31B 110.00 . . . no
H31A C31 H31C 110.00 . . . no
H31B C31 H31C 109.00 . . . no
C28B C31B H31D 109.00 . . . no
C28B C31B H31E 109.00 . . . no
C28B C31B H31F 109.00 . . . no
H31E C31B H31F 109.00 . . . no
H31D C31B H31E 109.00 . . . no
H31D C31B H31F 110.00 . . . no
C32 C33 H33B 109.00 . . . no
H33A C33 H33C 109.00 . . . no
C32 C33 H33C 109.00 . . . no
H33A C33 H33B 109.00 . . . no
C32 C33 H33A 109.00 . . . no
H33B C33 H33C 110.00 . . . no
C32B C33B H33E 109.00 . . . no
C32B C33B H33F 110.00 . . . no
C32B C33B H33D 110.00 . . . no
H33D C33B H33F 109.00 . . . no
H33E C33B H33F 109.00 . . . no
H33D C33B H33E 109.00 . . . no
C32 C34 H34A 109.00 . . . no
C32 C34 H34B 110.00 . . . no
C32 C34 H34C 109.00 . . . no
H34A C34 H34B 109.00 . . . no
H34A C34 H34C 109.00 . . . no
H34B C34 H34C 110.00 . . . no
C32B C34B H34D 109.00 . . . no
C32B C34B H34E 109.00 . . . no
C32B C34B H34F 109.00 . . . no
H34D C34B H34E 110.00 . . . no
H34D C34B H34F 109.00 . . . no
H34E C34B H34F 110.00 . . . no
C32 C35 H35C 109.00 . . . no
C32 C35 H35A 109.00 . . . no
C32 C35 H35B 109.00 . . . no
H35B C35 H35C 110.00 . . . no
H35A C35 H35B 110.00 . . . no
H35A C35 H35C 109.00 . . . no
C32B C35B H35D 109.00 . . . no
H35E C35B H35F 110.00 . . . no
C32B C35B H35F 110.00 . . . no
H35D C35B H35E 109.00 . . . no
C32B C35B H35E 110.00 . . . no
H35D C35B H35F 109.00 . . . no
C36 C37 H37B 109.00 . . . no
C36 C37 H37C 110.00 . . . no
C36 C37 H37A 109.00 . . . no
H37A C37 H37B 109.00 . . . no
H37A C37 H37C 110.00 . . . no
H37B C37 H37C 109.00 . . . no
C36B C37B H37D 110.00 . . . no
C36B C37B H37E 109.00 . . . no
C36B C37B H37F 110.00 . . . no
H37E C37B H37F 109.00 . . . no
H37D C37B H37E 109.00 . . . no
H37D C37B H37F 110.00 . . . no
C36 C38 H38A 109.00 . . . no
C36 C38 H38B 109.00 . . . no
C36 C38 H38C 109.00 . . . no
H38A C38 H38B 110.00 . . . no
H38A C38 H38C 109.00 . . . no
H38B C38 H38C 109.00 . . . no
C36B C38B H38D 109.00 . . . no
H38D C38B H38E 109.00 . . . no
C36B C38B H38E 110.00 . . . no
C36B C38B H38F 109.00 . . . no
H38E C38B H38F 110.00 . . . no
H38D C38B H38F 109.00 . . . no
C36 C39 H39B 109.00 . . . no
C36 C39 H39C 109.00 . . . no
H39A C39 H39C 109.00 . . . no
H39B C39 H39C 109.00 . . . no
H39A C39 H39B 110.00 . . . no
C36 C39 H39A 109.00 . . . no
C36B C39B H39D 109.00 . . . no
C36B C39B H39E 109.00 . . . no
C36B C39B H39F 109.00 . . . no
H39D C39B H39E 109.00 . . . no
H39D C39B H39F 109.00 . . . no
H39E C39B H39F 110.00 . . . no
C59 C58 C63 115.9(12) . . . no
C59 C58 C64 114.9(12) . . . no
C63 C58 C64 129.2(12) . . . no
C58 C59 C60 123.7(13) . . . no
C59 C60 C61 120.3(12) . . . no
C60 C61 C62 121.0(10) . . . no
C61 C62 C63 115.9(8) . . . no
C58 C63 C62 122.8(10) . . . no
C58 C59 H59 118.00 . . . no
C60 C59 H59 118.00 . . . no
C59 C60 H60 120.00 . . . no
C61 C60 H60 120.00 . . . no
C60 C61 H61 119.00 . . . no
C62 C61 H61 120.00 . . . no
C61 C62 H62 122.00 . . . no
C63 C62 H62 122.00 . . . no
C58 C63 H63 119.00 . . . no
C62 C63 H63 119.00 . . . no
C58 C64 H64A 109.00 . . . no
C58 C64 H64B 110.00 . . . no
C58 C64 H64C 109.00 . . . no
H64A C64 H64B 109.00 . . . no
H64A C64 H64C 109.00 . . . no
H64B C64 H64C 109.00 . . . no

loop_
_geom_bond_atom_site_label_1
_geom_bond_atom_site_label_2
_geom_bond_distance
_geom_bond_site_symmetry_1
_geom_bond_site_symmetry_2
_geom_bond_publ_flag
Si1 O1 1.598(2) . . yes
Si1 N1 1.621(3) . . yes
Si1 B1 2.086(3) . . yes
Si2 O1 1.676(2) . . yes
Si2 C28 1.926(7) . . yes
Si2 C32 1.965(4) . . yes
Si2 C36 1.880(6) . . yes
Si2 C28B 1.878(19) . . yes
Si2 C32B 1.819(13) . . yes
Si2 C36B 2.041(13) . . yes
F1 C41 1.368(4) . . yes
F2 C42 1.336(4) . . yes
F3 C43 1.335(5) . . yes
F4 C44 1.338(4) . . yes
F5 C45 1.354(4) . . yes
F6 C47 1.352(4) . . yes
F7 C48 1.341(6) . . yes
F8 C49 1.341(5) . . yes
F9 C50 1.351(5) . . yes
F10 C51 1.359(5) . . yes
F11 C53 1.354(4) . . yes
F12 C54 1.336(5) . . yes
F13 C55 1.325(5) . . yes
F14 C56 1.345(4) . . yes
F15 C57 1.353(4) . . yes
N1 C1 1.296(5) . . yes
N2 C1 1.379(5) . . yes
N2 C2 1.394(5) . . yes
N2 C4 1.451(4) . . yes
N3 C1 1.380(4) . . yes
N3 C3 1.392(5) . . yes
N3 C16 1.446(4) . . yes
C2 C3 1.324(5) . . no
C4 C5 1.392(5) . . no
C4 C9 1.404(5) . . no
C5 C6 1.394(6) . . no
C5 C10 1.516(6) . . no
C6 C7 1.369(7) . . no
C7 C8 1.381(7) . . no
C8 C9 1.392(5) . . no
C9 C13 1.524(5) . . no
C10 C11 1.530(7) . . no
C10 C12 1.507(7) . . no
C13 C14 1.529(7) . . no
C13 C15 1.542(7) . . no
C16 C17 1.411(5) . . no
C16 C21 1.402(5) . . no
C17 C18 1.390(5) . . no
C17 C22 1.525(6) . . no
C18 C19 1.374(6) . . no
C19 C20 1.387(5) . . no
C20 C21 1.387(5) . . no
C21 C25 1.522(5) . . no
C22 C23 1.514(5) . . no
C22 C24 1.541(6) . . no
C25 C26 1.536(7) . . no
C25 C27 1.525(6) . . no
C28 C29 1.543(9) . . no
C28 C30 1.546(10) . . no
C28 C31 1.525(16) . . no
C28B C31B 1.52(3) . . no
C28B C29B 1.550(19) . . no
C28B C30B 1.546(18) . . no
C32 C34 1.552(9) . . no
C32 C33 1.545(8) . . no
C32 C35 1.532(10) . . no
C32B C35B 1.53(2) . . no
C32B C33B 1.54(2) . . no
C32B C34B 1.55(3) . . no
C36 C38 1.512(11) . . no
C36 C37 1.56(2) . . no
C36 C39 1.551(11) . . no
C36B C37B 1.56(3) . . no
C36B C39B 1.54(4) . . no
C36B C38B 1.51(2) . . no
C40 C45 1.391(4) . . no
C40 B1 1.637(5) . . yes
C40 C41 1.383(5) . . no
C41 C42 1.378(5) . . no
C42 C43 1.369(5) . . no
C43 C44 1.376(6) . . no
C44 C45 1.383(5) . . no
C46 C51 1.387(5) . . no
C46 B1 1.635(5) . . yes
C46 C47 1.385(6) . . no
C47 C48 1.391(7) . . no
C48 C49 1.369(7) . . no
C49 C50 1.371(7) . . no
C50 C51 1.373(6) . . no
C52 B1 1.654(5) . . yes
C52 C57 1.384(4) . . no
C52 C53 1.378(5) . . no
C53 C54 1.380(5) . . no
C54 C55 1.383(5) . . no
C55 C56 1.377(6) . . no
C56 C57 1.379(5) . . no
C2 H2 0.9500 . . no
C3 H3 0.9500 . . no
C6 H6 0.9500 . . no
C7 H7 0.9500 . . no
C8 H8 0.9500 . . no
C10 H10 1.0000 . . no
C11 H11A 0.9800 . . no
C11 H11B 0.9800 . . no
C11 H11C 0.9800 . . no
C12 H12A 0.9800 . . no
C12 H12B 0.9800 . . no
C12 H12C 0.9800 . . no
C13 H13 1.0000 . . no
C14 H14A 0.9800 . . no
C14 H14B 0.9800 . . no
C14 H14C 0.9800 . . no
C15 H15A 0.9800 . . no
C15 H15B 0.9800 . . no
C15 H15C 0.9800 . . no
C18 H18 0.9500 . . no
C19 H19 0.9500 . . no
C20 H20 0.9500 . . no
C22 H22 1.0000 . . no
C23 H23A 0.9800 . . no
C23 H23B 0.9800 . . no
C23 H23C 0.9800 . . no
C24 H24A 0.9800 . . no
C24 H24B 0.9800 . . no
C24 H24C 0.9800 . . no
C25 H25 1.0000 . . no
C26 H26A 0.9800 . . no
C26 H26B 0.9800 . . no
C26 H26C 0.9800 . . no
C27 H27A 0.9800 . . no
C27 H27B 0.9800 . . no
C27 H27C 0.9800 . . no
C29 H29A 0.9800 . . no
C29 H29B 0.9800 . . no
C29 H29C 0.9800 . . no
C29B H29E 0.9800 . . no
C29B H29F 0.9800 . . no
C29B H29D 0.9800 . . no
C30 H30A 0.9800 . . no
C30 H30B 0.9800 . . no
C30 H30C 0.9800 . . no
C30B H30D 0.9800 . . no
C30B H30F 0.9800 . . no
C30B H30E 0.9800 . . no
C31 H31B 0.9800 . . no
C31 H31A 0.9800 . . no
C31 H31C 0.9800 . . no
C31B H31D 0.9800 . . no
C31B H31E 0.9800 . . no
C31B H31F 0.9800 . . no
C33 H33C 0.9800 . . no
C33 H33A 0.9800 . . no
C33 H33B 0.9800 . . no
C33B H33D 0.9800 . . no
C33B H33E 0.9800 . . no
C33B H33F 0.9800 . . no
C34 H34A 0.9800 . . no
C34 H34B 0.9800 . . no
C34 H34C 0.9800 . . no
C34B H34D 0.9800 . . no
C34B H34E 0.9800 . . no
C34B H34F 0.9800 . . no
C35 H35A 0.9800 . . no
C35 H35B 0.9800 . . no
C35 H35C 0.9800 . . no
C35B H35E 0.9800 . . no
C35B H35F 0.9800 . . no
C35B H35D 0.9800 . . no
C37 H37A 0.9800 . . no
C37 H37B 0.9800 . . no
C37 H37C 0.9800 . . no
C37B H37D 0.9800 . . no
C37B H37F 0.9700 . . no
C37B H37E 0.9900 . . no
C38 H38B 0.9800 . . no
C38 H38A 0.9800 . . no
C38 H38C 0.9800 . . no
C38B H38D 0.9800 . . no
C38B H38E 0.9800 . . no
C38B H38F 0.9800 . . no
C39 H39C 0.9800 . . no
C39 H39A 0.9800 . . no
C39 H39B 0.9800 . . no
C39B H39D 0.9800 . . no
C39B H39E 0.9800 . . no
C39B H39F 0.9800 . . no
C58 C59 1.38(2) . . no
C58 C63 1.312(17) . . no
C58 C64 1.53(2) . . no
C59 C60 1.31(2) . . no
C60 C61 1.311(16) . . no
C61 C62 1.385(13) . . no
C62 C63 1.424(14) . . no
C59 H59 0.9500 . . no
C60 H60 0.9500 . . no
C61 H61 0.9500 . . no
C62 H62 0.9500 . . no
C63 H63 0.9500 . . no
C64 H64A 0.9800 . . no
C64 H64B 0.9800 . . no
C64 H64C 0.9800 . . no

loop_
_geom_hbond_atom_site_label_D
_geom_hbond_atom_site_label_H
_geom_hbond_atom_site_label_A
_geom_hbond_distance_DH
_geom_hbond_distance_HA
_geom_hbond_distance_DA
_geom_hbond_angle_DHA
_geom_hbond_site_symmetry_A
_geom_hbond_publ_flag
C2 H2 F14 0.9500 2.4100 3.289(5) 154.00 5_565 yes
C10 H10 F11 1.0000 2.4300 3.388(5) 160.00 . yes
C10 H10 N2 1.0000 2.5200 2.895(5) 102.00 . yes
C13 H13 N2 1.0000 2.4500 2.914(4) 108.00 . yes
C22 H22 F11 1.0000 2.4400 3.077(4) 121.00 . yes
C22 H22 N3 1.0000 2.4900 2.958(4) 108.00 . yes
C25 H25 N1 1.0000 2.5600 3.406(4) 142.00 . yes
C35 H35A N1 0.9800 2.5700 3.495(8) 158.00 . yes

loop_
_geom_torsion_atom_site_label_1
_geom_torsion_atom_site_label_2
_geom_torsion_atom_site_label_3
_geom_torsion_atom_site_label_4
_geom_torsion
_geom_torsion_site_symmetry_1
_geom_torsion_site_symmetry_2
_geom_torsion_site_symmetry_3
_geom_torsion_site_symmetry_4
_geom_torsion_publ_flag
O1 Si1 N1 C1 158.4(5) . . . . no
B1 Si1 N1 C1 -28.1(6) . . . . no
O1 Si1 B1 C40 108.2(2) . . . . no
O1 Si1 B1 C46 -10.1(3) . . . . no
O1 Si1 B1 C52 -131.4(2) . . . . no
N1 Si1 B1 C40 -65.2(3) . . . . no
N1 Si1 B1 C46 176.5(2) . . . . no
N1 Si1 B1 C52 55.2(3) . . . . no
O1 Si2 C28 C29 76.4(4) . . . . no
O1 Si2 C28 C30 -40.2(5) . . . . no
O1 Si2 C28 C31 -165.5(8) . . . . no
C32 Si2 C28 C29 -168.1(4) . . . . no
C32 Si2 C28 C30 75.4(5) . . . . no
C32 Si2 C28 C31 -49.9(8) . . . . no
C36 Si2 C28 C29 -41.3(5) . . . . no
C36 Si2 C28 C30 -157.9(4) . . . . no
C36 Si2 C28 C31 76.9(8) . . . . no
O1 Si2 C32 C33 71.9(5) . . . . no
O1 Si2 C32 C34 -167.4(5) . . . . no
O1 Si2 C32 C35 -47.9(4) . . . . no
C28 Si2 C32 C33 -42.3(5) . . . . no
C28 Si2 C32 C34 78.5(6) . . . . no
C28 Si2 C32 C35 -162.0(4) . . . . no
C36 Si2 C32 C33 -171.6(4) . . . . no
C36 Si2 C32 C34 -50.9(6) . . . . no
C36 Si2 C32 C35 68.6(4) . . . . no
O1 Si2 C36 C37 -161.9(7) . . . . no
O1 Si2 C36 C38 74.3(4) . . . . no
O1 Si2 C36 C39 -43.2(6) . . . . no
C28 Si2 C36 C37 -44.6(7) . . . . no
C28 Si2 C36 C38 -168.4(4) . . . . no
C28 Si2 C36 C39 74.1(6) . . . . no
C32 Si2 C36 C37 80.8(7) . . . . no
C32 Si2 C36 C38 -43.0(5) . . . . no
C32 Si2 C36 C39 -160.5(6) . . . . no
Si1 N1 C1 N2 -96.4(5) . . . . no
Si1 N1 C1 N3 85.4(6) . . . . no
C2 N2 C1 N1 -179.6(3) . . . . no
C2 N2 C1 N3 -1.0(3) . . . . no
C4 N2 C1 N1 -15.6(5) . . . . no
C4 N2 C1 N3 163.0(3) . . . . no
C1 N2 C2 C3 0.7(4) . . . . no
C4 N2 C2 C3 -164.0(3) . . . . no
C1 N2 C4 C5 85.6(5) . . . . no
C1 N2 C4 C9 -97.2(4) . . . . no
C2 N2 C4 C5 -112.4(4) . . . . no
C2 N2 C4 C9 64.8(5) . . . . no
C3 N3 C1 N1 179.5(3) . . . . no
C3 N3 C1 N2 1.0(3) . . . . no
C16 N3 C1 N1 1.2(5) . . . . no
C16 N3 C1 N2 -177.3(3) . . . . no
C1 N3 C3 C2 -0.6(4) . . . . no
C16 N3 C3 C2 177.8(3) . . . . no
C1 N3 C16 C17 -118.9(4) . . . . no
C1 N3 C16 C21 67.2(4) . . . . no
C3 N3 C16 C17 63.0(4) . . . . no
C3 N3 C16 C21 -110.9(4) . . . . no
N2 C2 C3 N3 0.0(4) . . . . no
N2 C4 C5 C6 178.1(4) . . . . no
N2 C4 C5 C10 3.0(6) . . . . no
C9 C4 C5 C6 1.1(7) . . . . no
C9 C4 C5 C10 -174.1(4) . . . . no
N2 C4 C9 C8 -177.0(4) . . . . no
N2 C4 C9 C13 0.9(6) . . . . no
C5 C4 C9 C8 0.1(7) . . . . no
C5 C4 C9 C13 178.0(4) . . . . no
C4 C5 C6 C7 -1.7(7) . . . . no
C10 C5 C6 C7 173.5(5) . . . . no
C4 C5 C10 C11 -153.2(4) . . . . no
C4 C5 C10 C12 82.3(5) . . . . no
C6 C5 C10 C11 31.9(6) . . . . no
C6 C5 C10 C12 -92.7(5) . . . . no
C5 C6 C7 C8 1.0(8) . . . . no
C6 C7 C8 C9 0.3(8) . . . . no
C7 C8 C9 C4 -0.8(7) . . . . no
C7 C8 C9 C13 -178.8(5) . . . . no
C4 C9 C13 C14 -103.6(5) . . . . no
C4 C9 C13 C15 134.2(5) . . . . no
C8 C9 C13 C14 74.3(5) . . . . no
C8 C9 C13 C15 -48.0(6) . . . . no
N3 C16 C17 C18 -177.4(3) . . . . no
N3 C16 C17 C22 -1.9(5) . . . . no
C21 C16 C17 C18 -3.6(5) . . . . no
C21 C16 C17 C22 171.9(3) . . . . no
N3 C16 C21 C20 177.8(3) . . . . no
N3 C16 C21 C25 2.0(5) . . . . no
C17 C16 C21 C20 4.1(5) . . . . no
C17 C16 C21 C25 -171.8(3) . . . . no
C16 C17 C18 C19 0.8(6) . . . . no
C22 C17 C18 C19 -175.0(4) . . . . no
C16 C17 C22 C23 131.1(4) . . . . no
C16 C17 C22 C24 -106.8(4) . . . . no
C18 C17 C22 C23 -53.4(4) . . . . no
C18 C17 C22 C24 68.7(4) . . . . no
C17 C18 C19 C20 1.5(6) . . . . no
C18 C19 C20 C21 -1.0(6) . . . . no
C19 C20 C21 C16 -1.7(6) . . . . no
C19 C20 C21 C25 174.2(4) . . . . no
C16 C21 C25 C26 -160.9(3) . . . . no
C16 C21 C25 C27 75.4(4) . . . . no
C20 C21 C25 C26 23.3(5) . . . . no
C20 C21 C25 C27 -100.3(4) . . . . no
C45 C40 C41 F1 -178.8(3) . . . . no
C45 C40 C41 C42 1.3(6) . . . . no
B1 C40 C41 F1 6.4(5) . . . . no
B1 C40 C41 C42 -173.6(4) . . . . no
C41 C40 C45 F5 -178.0(4) . . . . no
C41 C40 C45 C44 -0.7(6) . . . . no
B1 C40 C45 F5 -3.5(6) . . . . no
B1 C40 C45 C44 173.9(4) . . . . no
C41 C40 B1 C46 84.2(4) . . . . no
C41 C40 B1 Si1 -30.2(4) . . . . no
C45 C40 B1 Si1 155.8(3) . . . . no
C45 C40 B1 C52 31.5(5) . . . . no
C45 C40 B1 C46 -89.9(4) . . . . no
C41 C40 B1 C52 -154.4(3) . . . . no
F1 C41 C42 F2 -0.6(5) . . . . no
C40 C41 C42 C43 -0.9(6) . . . . no
F1 C41 C42 C43 179.2(4) . . . . no
C40 C41 C42 F2 179.4(4) . . . . no
C41 C42 C43 C44 -0.2(6) . . . . no
C41 C42 C43 F3 -179.2(4) . . . . no
F2 C42 C43 C44 179.6(4) . . . . no
F2 C42 C43 F3 0.5(6) . . . . no
C42 C43 C44 F4 180.0(4) . . . . no
F3 C43 C44 C45 179.8(4) . . . . no
F3 C43 C44 F4 -1.0(7) . . . . no
C42 C43 C44 C45 0.7(7) . . . . no
F4 C44 C45 C40 -179.5(4) . . . . no
F4 C44 C45 F5 -2.0(6) . . . . no
C43 C44 C45 F5 177.2(4) . . . . no
C43 C44 C45 C40 -0.3(7) . . . . no
C51 C46 C47 C48 -1.4(5) . . . . no
C51 C46 C47 F6 -179.7(3) . . . . no
C47 C46 B1 Si1 123.6(3) . . . . no
C51 C46 B1 Si1 -66.9(3) . . . . no
C47 C46 B1 C40 12.4(4) . . . . no
C51 C46 B1 C40 -178.1(3) . . . . no
C47 C46 B1 C52 -110.3(4) . . . . no
C51 C46 B1 C52 59.2(4) . . . . no
B1 C46 C51 F10 7.3(5) . . . . no
B1 C46 C51 C50 -170.3(3) . . . . no
C47 C46 C51 F10 178.2(3) . . . . no
B1 C46 C47 F6 -9.7(5) . . . . no
B1 C46 C47 C48 168.6(3) . . . . no
C47 C46 C51 C50 0.6(5) . . . . no
F6 C47 C48 F7 1.5(6) . . . . no
F6 C47 C48 C49 -179.7(4) . . . . no
C46 C47 C48 F7 -177.0(4) . . . . no
C46 C47 C48 C49 1.9(6) . . . . no
C47 C48 C49 F8 178.8(4) . . . . no
C47 C48 C49 C50 -1.5(7) . . . . no
F7 C48 C49 F8 -2.4(7) . . . . no
F7 C48 C49 C50 177.4(4) . . . . no
F8 C49 C50 F9 0.4(6) . . . . no
C48 C49 C50 C51 0.7(6) . . . . no
F8 C49 C50 C51 -179.5(4) . . . . no
C48 C49 C50 F9 -179.4(4) . . . . no
F9 C50 C51 F10 2.2(6) . . . . no
F9 C50 C51 C46 179.8(4) . . . . no
C49 C50 C51 F10 -177.9(4) . . . . no
C49 C50 C51 C46 -0.3(6) . . . . no
C53 C52 C57 C56 2.2(5) . . . . no
B1 C52 C57 F15 -0.7(5) . . . . no
B1 C52 C57 C56 177.0(3) . . . . no
C57 C52 B1 C40 -99.4(4) . . . . no
C57 C52 C53 F11 175.3(3) . . . . no
C57 C52 C53 C54 -1.9(5) . . . . no
B1 C52 C53 F11 0.2(5) . . . . no
B1 C52 C53 C54 -176.9(3) . . . . no
C53 C52 C57 F15 -175.6(3) . . . . no
C53 C52 B1 Si1 -40.6(4) . . . . no
C57 C52 B1 Si1 145.0(3) . . . . no
C53 C52 B1 C40 75.0(4) . . . . no
C53 C52 B1 C46 -161.2(3) . . . . no
C57 C52 B1 C46 24.4(4) . . . . no
C52 C53 C54 C55 0.4(5) . . . . no
C52 C53 C54 F12 178.7(3) . . . . no
F11 C53 C54 F12 1.4(5) . . . . no
F11 C53 C54 C55 -176.9(3) . . . . no
F12 C54 C55 C56 -177.3(3) . . . . no
F12 C54 C55 F13 0.4(5) . . . . no
C53 C54 C55 F13 178.7(3) . . . . no
C53 C54 C55 C56 1.0(5) . . . . no
F13 C55 C56 F14 -0.8(5) . . . . no
C54 C55 C56 C57 -0.7(5) . . . . no
F13 C55 C56 C57 -178.5(3) . . . . no
C54 C55 C56 F14 177.0(3) . . . . no
F14 C56 C57 F15 -0.7(4) . . . . no
F14 C56 C57 C52 -178.6(3) . . . . no
C55 C56 C57 F15 176.9(3) . . . . no
C55 C56 C57 C52 -1.0(5) . . . . no
C63 C58 C59 C60 -4(2) . . . . no
C64 C58 C59 C60 174.8(14) . . . . no
C59 C58 C63 C62 -2.4(17) . . . . no
C64 C58 C63 C62 178.6(12) . . . . no
C58 C59 C60 C61 8(2) . . . . no
C59 C60 C61 C62 -4.8(17) . . . . no
C60 C61 C62 C63 -1.5(13) . . . . no
C61 C62 C63 C58 5.1(14) . . . . no

loop_
_platon_squeeze_void_nr
_platon_squeeze_void_average_x
_platon_squeeze_void_average_y
_platon_squeeze_void_average_z
_platon_squeeze_void_volume
_platon_squeeze_void_count_electrons
_platon_squeeze_void_content
1 0.000 0.000 0.134 1067 234 ' '
